data_2021654
loop_
_publ_author_name
'Shishkina, Svitlana V.'
'Konovalova, Irina S.'
'Trostianko, Pavlo V.'
'Geleverya, Anna O.'
'Kovalenko, Sergiy M.'
'Bunyatyan, Natalya D.'

_publ_section_title
;
 Three polymorphs of
 3-(3-phenyl-1<i>H</i>-1,2,4-triazol-5-yl)-2<i>H</i>-1-benzopyran-2-one
 formed from different solvents
;
_journal_coeditor_code KU3237
_journal_issue 6
_journal_name_full 'Acta Crystallographica Section C'
_journal_page_first 822
_journal_page_last 832
_journal_paper_doi 10.1107/S2053229619006405
_journal_volume 75
_journal_year 2019
_chemical_formula_iupac 'C17 H11 N3 O2'
_chemical_formula_sum 'C17 H11 N3 O2'
_chemical_formula_weight 289.29
_chemical_name_systematic
;
3-(3-Phenyl-1<i>H</i>-1,2,4-triazol-5-yl)-2<i>H</i>-1-benzopyran-2-one
;
_space_group_crystal_system monoclinic
_space_group_IT_number 4
_space_group_name_Hall 'P 2yb'
_space_group_name_H-M_alt 'P 1 21 1'
_symmetry_space_group_name_Hall 'P 2yb'
_symmetry_space_group_name_H-M 'P 1 21 1'
_atom_sites_solution_hydrogens geom
_audit_creation_method SHELXL-2016/6
_cell_angle_alpha 90
_cell_angle_beta 107.811(19)
_cell_angle_gamma 90
_cell_formula_units_Z 4
_cell_length_a 6.8355(11)
_cell_length_b 19.512(3)
_cell_length_c 10.881(2)
_cell_measurement_reflns_used 881
_cell_measurement_temperature 293(2)
_cell_measurement_theta_max 22.257
_cell_measurement_theta_min 3.667
_cell_volume 1381.7(4)
_computing_cell_refinement
;
CrysAlis PRO (Rigaku OD, 2018)
;
_computing_data_collection
;
CrysAlis PRO (Rigaku OD, 2018)
;
_computing_data_reduction
;
CrysAlis PRO (Rigaku OD, 2018)
;
_computing_publication_material
;
SHELXL2016 (Sheldrick, 2015b)
;
_computing_structure_refinement
;
SHELXL2016 (Sheldrick, 2015b)
;
_computing_structure_solution
;
SHELXT2014 (Sheldrick, 2015a)
;
_diffrn_ambient_temperature 293(2)
_diffrn_detector_area_resol_mean 16.1827
_diffrn_measured_fraction_theta_full 0.998
_diffrn_measured_fraction_theta_max 0.998
_diffrn_measurement_device_type 'Rigaku Xcalibur Sapphire3'
_diffrn_measurement_method '\w scans'
_diffrn_radiation_type MoK\a
_diffrn_radiation_wavelength 0.71073
_diffrn_reflns_av_R_equivalents 0.0798
_diffrn_reflns_av_unetI/netI 0.1012
_diffrn_reflns_limit_h_max 7
_diffrn_reflns_limit_h_min -8
_diffrn_reflns_limit_k_max 23
_diffrn_reflns_limit_k_min -23
_diffrn_reflns_limit_l_max 10
_diffrn_reflns_limit_l_min -12
_diffrn_reflns_number 10615
_diffrn_reflns_theta_full 24.994
_diffrn_reflns_theta_max 24.994
_diffrn_reflns_theta_min 3.130
_diffrn_source 'Enhance (Mo) X-ray Source'
_exptl_absorpt_coefficient_mu 0.094
_exptl_absorpt_correction_T_max 1.000
_exptl_absorpt_correction_T_min 0.283
_exptl_absorpt_correction_type multi-scan
_exptl_absorpt_process_details
;
(CrysAlis PRO; Rigaku OD, 2018)
;
_exptl_crystal_colour colorless
_exptl_crystal_density_diffrn 1.391
_exptl_crystal_description stick
_exptl_crystal_F_000 600
_exptl_crystal_size_max 0.300
_exptl_crystal_size_mid 0.050
_exptl_crystal_size_min 0.050
_refine_diff_density_max 0.392
_refine_diff_density_min -0.219
_refine_ls_abs_structure_details
;
Flack <i>x</i> determined using 637 quotients [(I+)-(I-)]/[(I+)+(I-)]
(Parsons <i>et al.</i>,  2013)
;
_refine_ls_abs_structure_Flack -3.5(10)
_refine_ls_extinction_method none
_refine_ls_goodness_of_fit_ref 1.006
_refine_ls_hydrogen_treatment constr
_refine_ls_matrix_type full
_refine_ls_number_parameters 397
_refine_ls_number_reflns 4818
_refine_ls_number_restraints 1
_refine_ls_restrained_S_all 1.006
_refine_ls_R_factor_all 0.1615
_refine_ls_R_factor_gt 0.0928
_refine_ls_shift/su_max 0.000
_refine_ls_shift/su_mean 0.000
_refine_ls_structure_factor_coef Fsqd
_refine_ls_weighting_details 'w=1/[\s^2^(Fo^2^)+(0.1063P)^2^] where P=(Fo^2^+2Fc^2^)/3'
_refine_ls_weighting_scheme calc
_refine_ls_wR_factor_gt 0.2173
_refine_ls_wR_factor_ref 0.2633
_reflns_number_gt 2351
_reflns_number_total 4818
_reflns_threshold_expression 'I > 2\s(I)'
_cod_data_source_file ku3237sup1.cif
_cod_data_source_block 1m
_cod_database_code 2021654
_shelx_space_group_comment
;
The symmetry employed for this shelxl refinement is uniquely defined
by the following loop, which should always be used as a source of
symmetry information in preference to the above space-group names.
They are only intended as comments.
;
_shelx_estimated_absorpt_t_min 0.972
_shelx_estimated_absorpt_t_max 0.995

loop_
_space_group_symop_operation_xyz
'x, y, z'
'-x, y+1/2, -z'

loop_
_atom_site_type_symbol
_atom_site_label
_atom_site_fract_x
_atom_site_fract_y
_atom_site_fract_z
_atom_site_U_iso_or_equiv
_atom_site_adp_type
_atom_site_calc_flag
_atom_site_occupancy
O O1A 0.8453(10) 0.6138(4) 1.0861(7) 0.082(2) Uani d 1
O O2A 0.9366(11) 0.5625(5) 0.9325(7) 0.094(2) Uani d 1
N N1A 0.6589(13) 0.4870(4) 0.7457(8) 0.074(2) Uani d 1
H H1NA 0.775813 0.506193 0.754747 0.089 Uiso calc 1
N N2A 0.5582(13) 0.4461(5) 0.6445(8) 0.072(2) Uani d 1
N N3A 0.3806(12) 0.4562(4) 0.7893(7) 0.064(2) Uani d 1
C C1A 0.7060(17) 0.6257(6) 1.1524(10) 0.074(3) Uani d 1
C C2A 0.758(2) 0.6718(7) 1.2517(12) 0.101(4) Uani d 1
H H2A 0.886354 0.692983 1.273921 0.122 Uiso calc 1
C C3A 0.625(2) 0.6869(8) 1.3184(13) 0.108(5) Uani d 1
H H3A 0.661099 0.718378 1.385665 0.129 Uiso calc 1
C C4A 0.429(2) 0.6544(8) 1.2851(13) 0.107(4) Uani d 1
H H4A 0.337575 0.663186 1.331389 0.128 Uiso calc 1
C C5A 0.3787(18) 0.6099(6) 1.1832(10) 0.079(3) Uani d 1
H H5A 0.250182 0.589048 1.157967 0.095 Uiso calc 1
C C6A 0.5152(15) 0.5959(6) 1.1185(9) 0.071(3) Uani d 1
C C7A 0.4705(15) 0.5486(5) 1.0072(9) 0.069(3) Uani d 1
H H7A 0.345003 0.525819 0.982161 0.082 Uiso calc 1
C C8A 0.6021(14) 0.5372(5) 0.9412(9) 0.065(3) Uani d 1
C C9A 0.8056(15) 0.5695(5) 0.9840(10) 0.069(3) Uani d 1
C C10A 0.5496(14) 0.4934(5) 0.8300(8) 0.059(2) Uani d 1
C C11A 0.3914(15) 0.4286(5) 0.6781(9) 0.067(3) Uani d 1
C C12A 0.2328(15) 0.3836(5) 0.5939(9) 0.063(3) Uani d 1
C C13A 0.0555(17) 0.3729(7) 0.6274(10) 0.083(3) Uani d 1
H H13A 0.037278 0.394856 0.698993 0.100 Uiso calc 1
C C14A -0.0942(19) 0.3294(6) 0.5537(14) 0.091(4) Uani d 1
H H14A -0.211587 0.321071 0.577528 0.109 Uiso calc 1
C C15A -0.071(2) 0.2981(7) 0.4443(13) 0.092(4) Uani d 1
H H15A -0.175179 0.270805 0.391979 0.110 Uiso calc 1
C C16A 0.1066(19) 0.3082(6) 0.4152(10) 0.083(3) Uani d 1
H H16A 0.127001 0.285713 0.344706 0.099 Uiso calc 1
C C17A 0.2558(18) 0.3509(6) 0.4882(10) 0.078(3) Uani d 1
H H17A 0.374857 0.357800 0.465432 0.093 Uiso calc 1
O O1B 0.6081(10) 0.3891(4) 0.1390(6) 0.077(2) Uani d 1
O O2B 0.5156(11) 0.4388(5) 0.2978(7) 0.094(3) Uani d 1
N N1B 0.7947(14) 0.5107(5) 0.4835(8) 0.077(3) Uani d 1
H H1NB 0.677837 0.491220 0.472848 0.093 Uiso calc 1
N N2B 0.8923(13) 0.5521(5) 0.5859(9) 0.079(3) Uani d 1
N N3B 1.0751(13) 0.5425(5) 0.4483(8) 0.069(2) Uani d 1
C C1B 0.7509(16) 0.3751(6) 0.0749(9) 0.068(3) Uani d 1
C C2B 0.6886(19) 0.3325(6) -0.0306(10) 0.079(3) Uani d 1
H H2B 0.555969 0.314737 -0.058312 0.095 Uiso calc 1
C C3B 0.826(2) 0.3173(6) -0.0925(12) 0.097(4) Uani d 1
H H3B 0.786503 0.289200 -0.164914 0.117 Uiso calc 1
C C4B 1.027(2) 0.3426(8) -0.0507(12) 0.108(5) Uani d 1
H H4B 1.121311 0.329972 -0.092802 0.130 Uiso calc 1
C C5B 1.0839(17) 0.3862(7) 0.0527(11) 0.086(3) Uani d 1
H H5B 1.216051 0.404341 0.079762 0.103 Uiso calc 1
C C6B 0.9443(14) 0.4035(5) 0.1172(9) 0.066(3) Uani d 1
C C7B 0.9897(14) 0.4482(6) 0.2278(9) 0.067(3) Uani d 1
H H7B 1.120153 0.467471 0.257810 0.081 Uiso calc 1
C C8B 0.8522(15) 0.4634(5) 0.2897(8) 0.061(3) Uani d 1
C C9B 0.6531(15) 0.4311(6) 0.2471(10) 0.073(3) Uani d 1
C C10B 0.9055(14) 0.5050(5) 0.4038(9) 0.066(3) Uani d 1
C C11B 1.0608(16) 0.5691(5) 0.5578(10) 0.066(3) Uani d 1
C C12B 1.2181(15) 0.6149(5) 0.6418(10) 0.069(3) Uani d 1
C C13B 1.3979(16) 0.6267(5) 0.6145(11) 0.076(3) Uani d 1
H H13B 1.423656 0.605510 0.544530 0.091 Uiso calc 1
C C14B 1.542(2) 0.6712(7) 0.6938(14) 0.097(4) Uani d 1
H H14B 1.662305 0.679778 0.673996 0.117 Uiso calc 1
C C15B 1.515(2) 0.7014(8) 0.7946(14) 0.101(4) Uani d 1
H H15B 1.615628 0.730004 0.845856 0.121 Uiso calc 1
C C16B 1.332(2) 0.6901(7) 0.8245(12) 0.095(4) Uani d 1
H H16B 1.310387 0.711525 0.895479 0.114 Uiso calc 1
C C17B 1.1846(18) 0.6466(6) 0.7470(10) 0.077(3) Uani d 1
H H17B 1.062792 0.638795 0.766012 0.093 Uiso calc 1

loop_
_atom_site_aniso_label
_atom_site_aniso_U_11
_atom_site_aniso_U_22
_atom_site_aniso_U_33
_atom_site_aniso_U_12
_atom_site_aniso_U_13
_atom_site_aniso_U_23
O1A 0.063(4) 0.092(5) 0.085(5) -0.014(4) 0.012(4) -0.013(4)
O2A 0.058(4) 0.135(7) 0.090(5) -0.018(5) 0.025(4) -0.007(5)
N1A 0.058(5) 0.085(6) 0.084(6) -0.010(5) 0.030(5) -0.002(5)
N2A 0.060(5) 0.081(6) 0.076(5) -0.012(5) 0.019(4) -0.005(5)
N3A 0.053(5) 0.071(5) 0.065(5) -0.009(4) 0.014(4) -0.001(4)
C1A 0.073(7) 0.071(7) 0.074(7) -0.003(6) 0.017(6) 0.004(6)
C2A 0.105(11) 0.093(9) 0.092(9) -0.024(8) 0.010(8) -0.024(8)
C3A 0.108(11) 0.115(11) 0.088(9) 0.023(10) 0.012(8) -0.030(9)
C4A 0.095(10) 0.127(12) 0.090(9) 0.034(9) 0.017(8) -0.002(9)
C5A 0.077(8) 0.083(8) 0.071(7) 0.004(6) 0.012(6) -0.009(6)
C6A 0.054(6) 0.097(8) 0.058(5) -0.005(6) 0.011(5) 0.000(6)
C7A 0.054(6) 0.074(7) 0.071(6) -0.005(5) 0.008(5) 0.003(5)
C8A 0.048(5) 0.068(6) 0.078(7) 0.000(5) 0.018(5) 0.006(5)
C9A 0.055(6) 0.068(6) 0.083(7) -0.001(5) 0.019(5) -0.002(6)
C10A 0.055(6) 0.062(6) 0.055(5) 0.004(5) 0.011(5) 0.002(5)
C11A 0.055(6) 0.075(7) 0.069(6) 0.009(5) 0.015(5) -0.002(5)
C12A 0.055(6) 0.063(6) 0.066(6) 0.002(5) 0.010(5) 0.007(5)
C13A 0.065(7) 0.095(8) 0.086(7) -0.008(7) 0.016(6) -0.004(7)
C14A 0.064(8) 0.084(8) 0.123(10) -0.015(6) 0.027(7) 0.013(8)
C15A 0.085(9) 0.077(8) 0.101(10) -0.016(7) 0.009(7) -0.006(7)
C16A 0.089(9) 0.069(7) 0.073(7) 0.013(7) -0.001(6) 0.002(6)
C17A 0.069(7) 0.094(8) 0.067(6) 0.006(7) 0.016(5) 0.001(6)
O1B 0.057(4) 0.095(6) 0.074(4) -0.010(4) 0.013(3) 0.003(4)
O2B 0.046(4) 0.129(7) 0.107(6) -0.008(5) 0.026(4) 0.003(6)
N1B 0.054(5) 0.108(7) 0.070(5) -0.012(5) 0.018(4) -0.004(5)
N2B 0.051(5) 0.107(7) 0.083(6) 0.004(5) 0.023(5) -0.011(6)
N3B 0.049(5) 0.080(6) 0.071(5) -0.009(4) 0.009(4) 0.011(5)
C1B 0.067(6) 0.070(7) 0.066(6) 0.003(5) 0.018(5) 0.005(6)
C2B 0.087(8) 0.074(7) 0.073(7) -0.007(6) 0.018(6) -0.009(6)
C3B 0.099(10) 0.101(10) 0.083(8) -0.006(8) 0.013(7) -0.013(7)
C4B 0.095(10) 0.164(14) 0.067(7) -0.005(10) 0.027(7) -0.016(8)
C5B 0.066(7) 0.108(10) 0.087(8) -0.004(7) 0.027(6) -0.013(7)
C6B 0.048(5) 0.067(6) 0.075(6) -0.001(5) 0.007(5) 0.005(5)
C7B 0.047(5) 0.081(7) 0.070(6) -0.002(5) 0.013(5) 0.009(6)
C8B 0.057(6) 0.070(7) 0.055(5) 0.000(5) 0.015(5) 0.006(5)
C9B 0.045(6) 0.086(8) 0.080(7) -0.003(5) 0.009(5) -0.005(6)
C10B 0.046(6) 0.080(7) 0.072(6) 0.000(5) 0.019(5) -0.006(5)
C11B 0.058(6) 0.062(6) 0.078(7) 0.007(5) 0.019(5) 0.012(6)
C12B 0.058(6) 0.068(7) 0.081(7) -0.002(5) 0.018(5) 0.005(6)
C13B 0.070(7) 0.059(6) 0.095(8) 0.010(6) 0.021(6) 0.016(6)
C14B 0.081(9) 0.087(9) 0.110(10) -0.015(7) 0.008(7) 0.005(8)
C15B 0.078(9) 0.105(11) 0.095(9) -0.019(8) -0.010(7) -0.001(8)
C16B 0.096(9) 0.095(9) 0.083(8) -0.009(8) 0.009(7) -0.014(7)
C17B 0.082(7) 0.075(7) 0.068(6) 0.009(6) 0.014(6) 0.004(6)

loop_
_atom_type_symbol
_atom_type_description
_atom_type_scat_dispersion_real
_atom_type_scat_dispersion_imag
_atom_type_scat_source
C C 0.0033 0.0016 'International Tables Vol C Tables 4.2.6.8 and 6.1.1.4'
H H 0.0000 0.0000 'International Tables Vol C Tables 4.2.6.8 and 6.1.1.4'
N N 0.0061 0.0033 'International Tables Vol C Tables 4.2.6.8 and 6.1.1.4'
O O 0.0106 0.0060 'International Tables Vol C Tables 4.2.6.8 and 6.1.1.4'

loop_
_geom_angle_atom_site_label_1
_geom_angle_atom_site_label_2
_geom_angle_atom_site_label_3
_geom_angle
C9A O1A C1A 122.3(8)
C10A N1A N2A 110.7(8)
C10A N1A H1NA 124.6
N2A N1A H1NA 124.6
C11A N2A N1A 100.9(7)
C10A N3A C11A 103.8(8)
C2A C1A C6A 119.3(12)
C2A C1A O1A 117.9(11)
C6A C1A O1A 122.6(10)
C3A C2A C1A 120.4(14)
C3A C2A H2A 119.8
C1A C2A H2A 119.8
C2A C3A C4A 120.0(13)
C2A C3A H3A 120.0
C4A C3A H3A 120.0
C5A C4A C3A 118.2(13)
C5A C4A H4A 120.9
C3A C4A H4A 120.9
C6A C5A C4A 120.5(13)
C6A C5A H5A 119.8
C4A C5A H5A 119.8
C5A C6A C1A 121.5(11)
C5A C6A C7A 123.2(10)
C1A C6A C7A 115.2(9)
C8A C7A C6A 122.8(9)
C8A C7A H7A 118.6
C6A C7A H7A 118.6
C7A C8A C10A 121.2(9)
C7A C8A C9A 119.3(10)
C10A C8A C9A 119.5(9)
O2A C9A O1A 117.4(9)
O2A C9A C8A 125.0(10)
O1A C9A C8A 117.5(9)
N3A C10A N1A 109.3(9)
N3A C10A C8A 125.3(9)
N1A C10A C8A 125.3(9)
N2A C11A N3A 115.3(9)
N2A C11A C12A 120.4(9)
N3A C11A C12A 124.4(9)
C17A C12A C13A 119.2(10)
C17A C12A C11A 123.3(9)
C13A C12A C11A 117.5(9)
C14A C13A C12A 119.5(11)
C14A C13A H13A 120.3
C12A C13A H13A 120.3
C13A C14A C15A 120.7(11)
C13A C14A H14A 119.7
C15A C14A H14A 119.7
C16A C15A C14A 118.6(12)
C16A C15A H15A 120.7
C14A C15A H15A 120.7
C15A C16A C17A 120.9(12)
C15A C16A H16A 119.5
C17A C16A H16A 119.5
C12A C17A C16A 121.1(11)
C12A C17A H17A 119.5
C16A C17A H17A 119.5
C9B O1B C1B 122.2(8)
C10B N1B N2B 110.4(9)
C10B N1B H1NB 124.8
N2B N1B H1NB 124.8
C11B N2B N1B 101.7(8)
C10B N3B C11B 104.2(9)
C2B C1B C6B 122.9(10)
C2B C1B O1B 116.9(10)
C6B C1B O1B 120.2(9)
C3B C2B C1B 117.7(11)
C3B C2B H2B 121.1
C1B C2B H2B 121.1
C2B C3B C4B 121.8(12)
C2B C3B H3B 119.1
C4B C3B H3B 119.1
C5B C4B C3B 119.3(12)
C5B C4B H4B 120.3
C3B C4B H4B 120.3
C4B C5B C6B 120.1(11)
C4B C5B H5B 120.0
C6B C5B H5B 120.0
C1B C6B C5B 118.1(10)
C1B C6B C7B 117.6(9)
C5B C6B C7B 124.3(9)
C8B C7B C6B 123.1(9)
C8B C7B H7B 118.5
C6B C7B H7B 118.5
C7B C8B C10B 121.7(9)
C7B C8B C9B 118.5(10)
C10B C8B C9B 119.4(9)
O2B C9B O1B 116.6(9)
O2B C9B C8B 125.1(10)
O1B C9B C8B 118.3(9)
N1B C10B N3B 109.0(10)
N1B C10B C8B 124.9(10)
N3B C10B C8B 126.1(9)
N2B C11B N3B 114.6(10)
N2B C11B C12B 122.0(10)
N3B C11B C12B 123.4(10)
C13B C12B C17B 119.5(10)
C13B C12B C11B 119.9(10)
C17B C12B C11B 120.6(10)
C12B C13B C14B 118.7(11)
C12B C13B H13B 120.7
C14B C13B H13B 120.7
C15B C14B C13B 123.1(13)
C15B C14B H14B 118.4
C13B C14B H14B 118.4
C14B C15B C16B 119.3(12)
C14B C15B H15B 120.4
C16B C15B H15B 120.4
C17B C16B C15B 119.2(12)
C17B C16B H16B 120.4
C15B C16B H16B 120.4
C12B C17B C16B 120.2(12)
C12B C17B H17B 119.9
C16B C17B H17B 119.9

loop_
_geom_bond_atom_site_label_1
_geom_bond_atom_site_label_2
_geom_bond_distance
O1A C9A 1.367(12)
O1A C1A 1.379(13)
O2A C9A 1.201(12)
N1A C10A 1.354(11)
N1A N2A 1.364(11)
N1A H1NA 0.8600
N2A C11A 1.344(12)
N3A C10A 1.320(12)
N3A C11A 1.347(11)
C1A C2A 1.366(15)
C1A C6A 1.372(14)
C2A C3A 1.362(17)
C2A H2A 0.9300
C3A C4A 1.424(19)
C3A H3A 0.9300
C4A C5A 1.367(15)
C4A H4A 0.9300
C5A C6A 1.357(13)
C5A H5A 0.9300
C6A C7A 1.478(14)
C7A C8A 1.329(12)
C7A H7A 0.9300
C8A C10A 1.435(13)
C8A C9A 1.466(14)
C11A C12A 1.476(14)
C12A C17A 1.366(13)
C12A C13A 1.384(13)
C13A C14A 1.381(17)
C13A H13A 0.9300
C14A C15A 1.390(16)
C14A H14A 0.9300
C15A C16A 1.361(16)
C15A H15A 0.9300
C16A C17A 1.367(15)
C16A H16A 0.9300
C17A H17A 0.9300
O1B C9B 1.388(12)
O1B C1B 1.390(11)
O2B C9B 1.236(12)
N1B C10B 1.319(12)
N1B N2B 1.372(12)
N1B H1NB 0.8600
N2B C11B 1.322(13)
N3B C10B 1.330(13)
N3B C11B 1.331(12)
C1B C2B 1.375(13)
C1B C6B 1.377(13)
C2B C3B 1.346(15)
C2B H2B 0.9300
C3B C4B 1.399(18)
C3B H3B 0.9300
C4B C5B 1.369(16)
C4B H4B 0.9300
C5B C6B 1.388(13)
C5B H5B 0.9300
C6B C7B 1.441(13)
C7B C8B 1.346(12)
C7B H7B 0.9300
C8B C10B 1.434(13)
C8B C9B 1.442(14)
C11B C12B 1.479(14)
C12B C13B 1.369(14)
C12B C17B 1.380(14)
C13B C14B 1.394(16)
C13B H13B 0.9300
C14B C15B 1.306(17)
C14B H14B 0.9300
C15B C16B 1.397(17)
C15B H15B 0.9300
C16B C17B 1.391(16)
C16B H16B 0.9300
C17B H17B 0.9300

loop_
_geom_hbond_atom_site_label_D
_geom_hbond_atom_site_label_H
_geom_hbond_atom_site_label_A
_geom_hbond_distance_DH
_geom_hbond_distance_HA
_geom_hbond_distance_DA
_geom_hbond_angle_DHA
N1A H1NA O2A 0.86 2.20 2.746(12) 120.9
N1B H1NB O2B 0.86 2.15 2.708(12) 122.5
N1A H1NA N2B 0.86 2.39 2.979(12) 126.3
N1B H1NB N2A 0.86 2.42 3.000(12) 125.1

loop_
_geom_torsion_atom_site_label_1
_geom_torsion_atom_site_label_2
_geom_torsion_atom_site_label_3
_geom_torsion_atom_site_label_4
_geom_torsion
C10A N1A N2A C11A -1.6(10)
C9A O1A C1A C2A -178.9(9)
C9A O1A C1A C6A -2.2(16)
C6A C1A C2A C3A 1.5(18)
O1A C1A C2A C3A 178.3(12)
C1A C2A C3A C4A 0(2)
C2A C3A C4A C5A -2(2)
C3A C4A C5A C6A 1.9(19)
C4A C5A C6A C1A -0.2(18)
C4A C5A C6A C7A -179.7(10)
C2A C1A C6A C5A -1.5(17)
O1A C1A C6A C5A -178.2(10)
C2A C1A C6A C7A 178.0(10)
O1A C1A C6A C7A 1.3(15)
C5A C6A C7A C8A 177.3(10)
C1A C6A C7A C8A -2.2(15)
C6A C7A C8A C10A -177.1(9)
C6A C7A C8A C9A 3.6(15)
C1A O1A C9A O2A -180.0(9)
C1A O1A C9A C8A 3.4(14)
C7A C8A C9A O2A 179.5(10)
C10A C8A C9A O2A 0.2(16)
C7A C8A C9A O1A -4.2(14)
C10A C8A C9A O1A 176.5(8)
C11A N3A C10A N1A -0.9(11)
C11A N3A C10A C8A 175.3(9)
N2A N1A C10A N3A 1.6(11)
N2A N1A C10A C8A -174.5(8)
C7A C8A C10A N3A -6.3(15)
C9A C8A C10A N3A 173.0(9)
C7A C8A C10A N1A 169.3(9)
C9A C8A C10A N1A -11.4(14)
N1A N2A C11A N3A 1.1(11)
N1A N2A C11A C12A 179.5(8)
C10A N3A C11A N2A -0.2(12)
C10A N3A C11A C12A -178.5(9)
N2A C11A C12A C17A 8.2(14)
N3A C11A C12A C17A -173.5(10)
N2A C11A C12A C13A -173.8(10)
N3A C11A C12A C13A 4.5(15)
C17A C12A C13A C14A 0.1(16)
C11A C12A C13A C14A -178.0(10)
C12A C13A C14A C15A -2.0(18)
C13A C14A C15A C16A 3.5(19)
C14A C15A C16A C17A -3.2(18)
C13A C12A C17A C16A 0.2(15)
C11A C12A C17A C16A 178.2(10)
C15A C16A C17A C12A 1.4(17)
C10B N1B N2B C11B 0.4(11)
C9B O1B C1B C2B 179.7(9)
C9B O1B C1B C6B -0.4(14)
C6B C1B C2B C3B 1.4(17)
O1B C1B C2B C3B -178.8(9)
C1B C2B C3B C4B 1.1(19)
C2B C3B C4B C5B -3(2)
C3B C4B C5B C6B 2(2)
C2B C1B C6B C5B -2.3(16)
O1B C1B C6B C5B 177.9(9)
C2B C1B C6B C7B 179.0(9)
O1B C1B C6B C7B -0.8(14)
C4B C5B C6B C1B 0.6(17)
C4B C5B C6B C7B 179.2(11)
C1B C6B C7B C8B -0.5(15)
C5B C6B C7B C8B -179.1(10)
C6B C7B C8B C10B 176.5(9)
C6B C7B C8B C9B 2.8(15)
C1B O1B C9B O2B -178.6(9)
C1B O1B C9B C8B 2.8(14)
C7B C8B C9B O2B 177.6(10)
C10B C8B C9B O2B 3.8(16)
C7B C8B C9B O1B -3.9(14)
C10B C8B C9B O1B -177.7(9)
N2B N1B C10B N3B -1.0(12)
N2B N1B C10B C8B 177.4(9)
C11B N3B C10B N1B 1.1(11)
C11B N3B C10B C8B -177.3(9)
C7B C8B C10B N1B -165.6(10)
C9B C8B C10B N1B 8.0(15)
C7B C8B C10B N3B 12.5(16)
C9B C8B C10B N3B -173.9(10)
N1B N2B C11B N3B 0.3(12)
N1B N2B C11B C12B 179.6(9)
C10B N3B C11B N2B -0.8(12)
C10B N3B C11B C12B 179.9(9)
N2B C11B C12B C13B 174.7(10)
N3B C11B C12B C13B -6.0(15)
N2B C11B C12B C17B -6.1(15)
N3B C11B C12B C17B 173.2(10)
C17B C12B C13B C14B -0.6(15)
C11B C12B C13B C14B 178.7(9)
C12B C13B C14B C15B 1.2(18)
C13B C14B C15B C16B -1(2)
C14B C15B C16B C17B 1(2)
C13B C12B C17B C16B 0.0(15)
C11B C12B C17B C16B -179.3(10)
C15B C16B C17B C12B 0.0(18)

_cod_database_fobs_code 2021654
